data_7156388
loop_
_publ_author_name
'Bandyopadhyay, Debashruti'
'Thirupathi, Annaram'
'Dhage, Nagsen Munjaji'
'Mohanta, Nirmala'
'Peruncheralathan, S.'

_publ_section_title
;
 Nickel catalyzed site selective C-H functionalization of
 \a-aryl-thioamides.
;
_journal_issue 35
_journal_name_full 'Organic &amp; biomolecular chemistry'
_journal_page_first 6405
_journal_page_last 6409
_journal_paper_doi 10.1039/c8ob01712c
_journal_volume 16
_journal_year 2018
_chemical_formula_moiety 'C17 H14 N2 O2 S'
_chemical_formula_sum 'C17 H14 N2 O2 S'
_chemical_formula_weight 310.38
_space_group_crystal_system monoclinic
_space_group_IT_number 14
_space_group_name_Hall '-P 2ybc'
_space_group_name_H-M_alt 'P 1 21/c 1'
_symmetry_Int_Tables_number 14
_symmetry_space_group_name_Hall '-P 2ybc'
_symmetry_space_group_name_H-M 'P 1 21/c 1'
_atom_sites_solution_primary dual
_audit_creation_date 2018-07-11
_audit_creation_method
;
Olex2 1.2
(compiled 2017.08.10 svn.r3458 for OlexSys, GUI svn.r5381)
;
_audit_update_record
;
2018-07-12 deposited with the CCDC.
2018-08-22 downloaded from the CCDC.
;
_cell_angle_alpha 90
_cell_angle_beta 113.046(3)
_cell_angle_gamma 90
_cell_formula_units_Z 4
_cell_length_a 11.7047(2)
_cell_length_b 10.3186(2)
_cell_length_c 13.6857(3)
_cell_measurement_reflns_used 10815
_cell_measurement_temperature 293(2)
_cell_measurement_theta_max 75.1720
_cell_measurement_theta_min 4.0870
_cell_volume 1520.99(6)
_computing_cell_refinement 'CrysAlisPro 1.171.39.46b (Rigaku OD, 2018)'
_computing_data_collection 'CrysAlisPro 1.171.39.46b (Rigaku OD, 2018)'
_computing_data_reduction 'CrysAlisPro 1.171.39.46b (Rigaku OD, 2018)'
_computing_molecular_graphics 'Olex2 (Dolomanov et al., 2009)'
_computing_publication_material 'Olex2 (Dolomanov et al., 2009)'
_computing_structure_refinement 'olex2.refine (Bourhis et al., 2015)'
_computing_structure_solution 'ShelXT (Sheldrick, 2015)'
_diffrn_ambient_temperature 293
_diffrn_detector 'CCD plate'
_diffrn_detector_type 'Pilatus 200K'
_diffrn_measured_fraction_theta_full 0.9756
_diffrn_measured_fraction_theta_max 0.9756
_diffrn_measurement_details
;
List of Runs (angles in degrees, time in seconds):

  # Type    Start    End  Width  t~exp~   \w     \q     \k     \f   Frames
#--------------------------------------------------------------------------
  1  \w   -104.00 -48.00   0.50    0.25    --  -38.50-162.00 -24.00  112
  2  \w   -108.00 -22.00   0.50    0.25    --  -38.50 162.00   2.00  172
  3  \w    -84.00   5.00   0.50    0.25    --  -38.50 117.00-147.00  178
  4  \w     17.00  96.00   0.50    0.25    --   49.56-117.00 125.00  158
  5  \w     44.00 119.00   0.50    0.25    --   49.56-162.00 -24.00  150
  6  \w     69.00 115.00   0.50    0.25    --   49.56 162.00   2.00   92
  7  \w     44.00 142.00   0.50    1.00    --  102.63-162.00 -24.00  196
  8  \w     98.00 170.00   0.50    1.00    --  102.63 117.00-147.00  144
  9  \w     36.00 113.00   0.50    1.00    --  102.63-117.00 125.00  154
 10  \w     69.00 162.00   0.50    1.00    --  102.63 162.00   2.00  186
 11  \w    -62.00  26.00   0.50    0.25    --  -38.50  77.00-120.00  176
 12  \w    -17.00  53.00   0.50    0.25    --   49.56 -37.00 -90.00  140
 13  \w     38.00 107.00   0.50    1.00    --  102.63 -45.00 -90.00  138
 14  \w     40.00 116.00   0.50    1.00    --  102.63 -61.00 -90.00  152
 15  \w     40.00 116.00   0.50    1.00    --  102.63 -61.00  30.00  152
 16  \w     95.00 171.00   0.50    1.00    --  102.63  15.00  30.00  152
 17  \w     80.00 167.00   0.50    1.00    --  102.63  77.00 -90.00  174
 18  \w     38.00 107.00   0.50    1.00    --  102.63 -45.00   0.00  138
 19  \w     38.00 107.00   0.50    1.00    --  102.63 -45.00  90.00  138
 20  \w    109.00 160.00   0.50    1.00    --  102.63  45.00-150.00  102
 21  \w     99.00 167.00   0.50    1.00    --  102.63  45.00 120.00  136
;
_diffrn_measurement_device 'four-circle diffractometer'
_diffrn_measurement_device_type 'SuperNova, Dual, Cu at home/near, Pilatus 200K'
_diffrn_measurement_method '\w scans'
_diffrn_orient_matrix_type 'CrysAlisPro convention (1999,Acta A55,543-557)'
_diffrn_orient_matrix_UB_11 0.0586336000
_diffrn_orient_matrix_UB_12 0.0299292000
_diffrn_orient_matrix_UB_13 0.1197947000
_diffrn_orient_matrix_UB_21 -0.0844976000
_diffrn_orient_matrix_UB_22 0.1197429000
_diffrn_orient_matrix_UB_23 -0.0180078000
_diffrn_orient_matrix_UB_31 -0.0993503000
_diffrn_orient_matrix_UB_32 -0.0840419000
_diffrn_orient_matrix_UB_33 0.0170920000
_diffrn_radiation_monochromator mirror
_diffrn_radiation_probe x-ray
_diffrn_radiation_type 'Cu K\a'
_diffrn_radiation_wavelength 1.54184
_diffrn_reflns_av_R_equivalents 0.0474
_diffrn_reflns_av_unetI/netI 0.0306
_diffrn_reflns_limit_h_max 13
_diffrn_reflns_limit_h_min -14
_diffrn_reflns_limit_k_max 12
_diffrn_reflns_limit_k_min -12
_diffrn_reflns_limit_l_max 17
_diffrn_reflns_limit_l_min -16
_diffrn_reflns_number 15328
_diffrn_reflns_theta_full 75.5125
_diffrn_reflns_theta_max 75.51
_diffrn_reflns_theta_min 4.10
_diffrn_source 'micro-focus sealed X-ray tube'
_diffrn_source_type 'SuperNova (Cu) X-ray Source'
_exptl_absorpt_coefficient_mu 1.963
_exptl_absorpt_correction_T_max 1.00000
_exptl_absorpt_correction_T_min 0.52949
_exptl_absorpt_correction_type multi-scan
_exptl_absorpt_process_details
;
CrysAlisPro 1.171.39.46b (Rigaku Oxford Diffraction, 2018)
Empirical absorption correction using spherical harmonics,
 implemented in SCALE3 ABSPACK scaling algorithm.
;
_exptl_crystal_colour colourless
_exptl_crystal_colour_primary colourless
_exptl_crystal_density_diffrn 1.3553
_exptl_crystal_description needle
_exptl_crystal_F_000 651.2294
_exptl_crystal_size_max 0.14
_exptl_crystal_size_mid 0.11
_exptl_crystal_size_min 0.1
_refine_diff_density_max 0.2363
_refine_diff_density_min -0.4255
_refine_diff_density_rms 0.0986
_refine_ls_d_res_high 0.7962
_refine_ls_d_res_low 10.7706
_refine_ls_goodness_of_fit_ref 1.0565
_refine_ls_hydrogen_treatment constr
_refine_ls_matrix_type full
_refine_ls_number_constraints 24
_refine_ls_number_parameters 201
_refine_ls_number_reflns 3077
_refine_ls_number_restraints 0
_refine_ls_restrained_S_all 1.0565
_refine_ls_R_factor_all 0.0467
_refine_ls_R_factor_gt 0.0443
_refine_ls_shift/su_max 0.0000
_refine_ls_shift/su_mean 0.0000
_refine_ls_structure_factor_coef Fsqd
_refine_ls_weighting_details 'w=1/[\s^2^(Fo^2^)+(0.0758P)^2^+0.3490P] where P=(Fo^2^+2Fc^2^)/3'
_refine_ls_weighting_scheme calc
_refine_ls_wR_factor_gt 0.1217
_refine_ls_wR_factor_ref 0.1241
_reflns_Friedel_coverage 0.0
_reflns_limit_h_max 13
_reflns_limit_h_min -14
_reflns_limit_k_max 12
_reflns_limit_k_min 0
_reflns_limit_l_max 17
_reflns_limit_l_min 0
_reflns_number_gt 2834
_reflns_number_total 3077
_reflns_threshold_expression I>=2u(I)
_cod_data_source_file c8ob01712c2.cif
_cod_data_source_block 4a
_cod_depositor_comments 'Adding full bibliography for 7156387--7156388.cif.'
_cod_database_code 7156388
_chemical_oxdiff_formula 'C72 H56 N4 O8 S4 '
_reflns_odcompleteness_completeness 99.79
_reflns_odcompleteness_iscentric 1
_reflns_odcompleteness_theta 66.97
_olex2_refinement_description
;
1. Fixed Uiso
 At 1.2 times of:
  All C(H) groups, All N(H) groups
 At 1.5 times of:
  All C(H,H,H) groups
2.a Aromatic/amide H refined with riding coordinates:
 N1(H10), C6(H6), C7(H7), C10(H12), C14(H16), C11(H13), C12(H14), C13(H15)
2.b Idealised Me refined as rotating group:
 C17(H20a,H20b,H20c), C16(H18a,H18b,H18c)
;
_olex2_submission_special_instructions 'No special instructions were received'
_oxdiff_exptl_absorpt_empirical_details
;
Empirical correction (ABSPACK) includes:
- Absorption correction using spherical harmonics
- Frame scaling
;
_oxdiff_exptl_absorpt_empirical_full_max 2.461
_oxdiff_exptl_absorpt_empirical_full_min 0.474

loop_
_space_group_symop_id
_space_group_symop_operation_xyz
1 x,y,z
2 -x,y+1/2,-z+1/2
3 -x,-y,-z
4 x,-y-1/2,z-1/2

loop_
_atom_site_label
_atom_site_type_symbol
_atom_site_fract_x
_atom_site_fract_y
_atom_site_fract_z
_atom_site_U_iso_or_equiv
_atom_site_adp_type
_atom_site_occupancy
_atom_site_refinement_flags_posn
S9 S 0.27951(4) 0.37879(4) 0.30511(3) 0.04371(16) Uani 1.000000 .
O17 O 0.41107(11) 0.33785(12) 0.69830(9) 0.0453(3) Uani 1.000000 .
O19 O 0.64656(11) 0.27276(13) 0.73401(10) 0.0504(3) Uani 1.000000 .
N10 N 0.06175(12) 0.45975(15) 0.31351(11) 0.0452(3) Uani 1.000000 .
H10 H 0.02654(12) 0.49560(15) 0.35122(11) 0.0542(4) Uiso 1.000000 R
C4 C 0.44913(14) 0.33401(15) 0.61483(12) 0.0372(3) Uani 1.000000 .
N22 N 0.11315(15) 0.43946(18) 0.59273(13) 0.0577(4) Uani 1.000000 .
C3 C 0.36439(14) 0.36033(14) 0.51248(12) 0.0349(3) Uani 1.000000 .
C1 C 0.17945(14) 0.41541(15) 0.36780(12) 0.0372(3) Uani 1.000000 .
C5 C 0.56997(14) 0.29681(15) 0.63096(13) 0.0395(3) Uani 1.000000 .
C11 C -0.00928(14) 0.45431(15) 0.20380(13) 0.0391(3) Uani 1.000000 .
C2 C 0.23591(14) 0.39989(14) 0.47639(13) 0.0356(3) Uani 1.000000 .
C8 C 0.40108(14) 0.34592(15) 0.42687(12) 0.0377(3) Uani 1.000000 .
C6 C 0.60458(15) 0.28512(17) 0.54425(14) 0.0444(4) Uani 1.000000 .
H6 H 0.68553(15) 0.26148(17) 0.55578(14) 0.0533(4) Uiso 1.000000 R
C7 C 0.52069(15) 0.30806(17) 0.44222(14) 0.0440(4) Uani 1.000000 .
H7 H 0.54368(15) 0.29838(17) 0.38482(14) 0.0528(4) Uiso 1.000000 R
C21 C 0.17045(14) 0.42100(16) 0.54320(13) 0.0403(3) Uani 1.000000 .
C12 C 0.00316(17) 0.35605(18) 0.13941(15) 0.0485(4) Uani 1.000000 .
H12 H 0.06343(17) 0.29250(18) 0.16804(15) 0.0582(5) Uiso 1.000000 R
C16 C -0.10101(18) 0.54738(18) 0.15907(16) 0.0535(4) Uani 1.000000 .
H16 H -0.11033(18) 0.61430(18) 0.20087(16) 0.0642(5) Uiso 1.000000 R
C13 C -0.07368(19) 0.3524(2) 0.03300(16) 0.0598(5) Uani 1.000000 .
H13 H -0.06376(19) 0.2869(2) -0.00968(16) 0.0718(6) Uiso 1.000000 R
C20 C 0.76932(17) 0.2312(2) 0.75333(18) 0.0603(5) Uani 1.000000 .
H20a H 0.76608(17) 0.1567(10) 0.7102(10) 0.0904(8) Uiso 1.000000 GR
H20b H 0.8134(5) 0.2998(6) 0.7359(13) 0.0904(8) Uiso 1.000000 GR
H20c H 0.8114(5) 0.2088(16) 0.8269(3) 0.0904(8) Uiso 1.000000 GR
C14 C -0.16494(19) 0.4444(2) -0.01094(16) 0.0611(5) Uani 1.000000 .
H14 H -0.21660(19) 0.4413(2) -0.08264(16) 0.0733(6) Uiso 1.000000 R
C15 C -0.17821(19) 0.5408(2) 0.05292(17) 0.0631(5) Uani 1.000000 .
H15 H -0.24022(19) 0.6026(2) 0.02420(17) 0.0758(6) Uiso 1.000000 R
C18 C 0.4464(2) 0.4514(2) 0.76198(17) 0.0622(5) Uani 1.000000 .
H18a H 0.4094(13) 0.5259(3) 0.7193(4) 0.0934(8) Uiso 1.000000 GR
H18b H 0.4185(15) 0.4451(8) 0.8191(8) 0.0934(8) Uiso 1.000000 GR
H18c H 0.5352(2) 0.4599(9) 0.7905(11) 0.0934(8) Uiso 1.000000 GR

loop_
_atom_site_aniso_label
_atom_site_aniso_U_11
_atom_site_aniso_U_22
_atom_site_aniso_U_33
_atom_site_aniso_U_12
_atom_site_aniso_U_13
_atom_site_aniso_U_23
S9 0.0382(2) 0.0629(3) 0.0349(2) 0.00393(16) 0.01967(19) -0.00156(16)
O17 0.0484(6) 0.0568(7) 0.0374(6) 0.0035(5) 0.0242(5) 0.0037(5)
O19 0.0425(6) 0.0610(7) 0.0451(7) 0.0129(5) 0.0144(5) 0.0045(5)
N10 0.0383(7) 0.0617(8) 0.0383(7) 0.0088(6) 0.0180(6) -0.0038(6)
C4 0.0390(8) 0.0404(7) 0.0378(8) 0.0005(6) 0.0209(7) 0.0003(6)
N22 0.0485(8) 0.0834(11) 0.0515(9) 0.0127(8) 0.0307(8) 0.0026(8)
C3 0.0340(7) 0.0368(7) 0.0384(8) -0.0006(5) 0.0191(6) -0.0011(6)
C1 0.0358(7) 0.0414(7) 0.0388(8) -0.0001(6) 0.0190(6) -0.0033(6)
C5 0.0374(8) 0.0404(7) 0.0406(8) 0.0027(6) 0.0153(7) 0.0000(6)
C11 0.0351(7) 0.0453(8) 0.0389(8) -0.0016(6) 0.0167(6) 0.0024(6)
C2 0.0348(7) 0.0399(7) 0.0381(8) -0.0000(6) 0.0207(6) -0.0015(6)
C8 0.0353(7) 0.0448(8) 0.0373(8) -0.0012(6) 0.0188(7) -0.0021(6)
C6 0.0351(7) 0.0513(9) 0.0517(10) 0.0046(6) 0.0221(7) -0.0030(7)
C7 0.0406(8) 0.0543(9) 0.0452(9) -0.0004(7) 0.0255(7) -0.0058(7)
C21 0.0369(7) 0.0486(8) 0.0389(8) 0.0032(6) 0.0186(7) 0.0009(6)
C12 0.0446(9) 0.0532(9) 0.0445(9) 0.0069(7) 0.0141(8) -0.0020(7)
C16 0.0537(10) 0.0481(9) 0.0550(11) 0.0088(8) 0.0171(9) -0.0004(8)
C13 0.0536(11) 0.0744(13) 0.0462(10) 0.0061(9) 0.0139(9) -0.0102(9)
C20 0.0419(9) 0.0680(12) 0.0616(12) 0.0136(8) 0.0103(9) -0.0018(10)
C14 0.0553(11) 0.0759(13) 0.0411(10) 0.0028(9) 0.0071(8) 0.0060(9)
C15 0.0571(11) 0.0583(11) 0.0611(12) 0.0135(9) 0.0093(10) 0.0136(9)
C18 0.0833(14) 0.0611(11) 0.0533(11) 0.0103(10) 0.0385(11) -0.0058(9)

loop_
_atom_type_symbol
_atom_type_scat_dispersion_real
_atom_type_scat_dispersion_imag
_atom_type_scat_Cromer_Mann_a1
_atom_type_scat_Cromer_Mann_a2
_atom_type_scat_Cromer_Mann_a3
_atom_type_scat_Cromer_Mann_a4
_atom_type_scat_Cromer_Mann_b1
_atom_type_scat_Cromer_Mann_b2
_atom_type_scat_Cromer_Mann_b3
_atom_type_scat_Cromer_Mann_b4
_atom_type_scat_Cromer_Mann_c
_atom_type_scat_source
_atom_type_scat_dispersion_source
H 0.00000 0.00000 0.49300 0.32291 0.14019 0.04081 10.51090 26.12570 3.14236 57.79970 0.0030380000826 'International Tables Volume C Table 6.1.1.4 (pp. 500-502)' 'Henke, Gullikson and Davis, At. Data and Nucl. Data Tables, 1993, 54, 2'
C 0.01920 0.00962 2.31000 1.02000 1.58860 0.86500 20.84390 10.20750 0.56870 51.65120 0.215599998832 'International Tables Volume C Table 6.1.1.4 (pp. 500-502)' 'Henke, Gullikson and Davis, At. Data and Nucl. Data Tables, 1993, 54, 2'
S 0.33537 0.55136 6.90530 5.20340 1.43790 1.58630 1.46790 22.21510 0.25360 56.17200 0.866900026798 'International Tables Volume C Table 6.1.1.4 (pp. 500-502)' 'Henke, Gullikson and Davis, At. Data and Nucl. Data Tables, 1993, 54, 2'
O 0.05239 0.03377 3.04850 2.28680 1.54630 0.86700 13.27710 5.70110 0.32390 32.90890 0.250800013542 'International Tables Volume C Table 6.1.1.4 (pp. 500-502)' 'Henke, Gullikson and Davis, At. Data and Nucl. Data Tables, 1993, 54, 2'
N 0.03256 0.01839 12.21260 3.13220 2.01250 1.16630 0.00570 9.89330 28.99750 0.58260 -11.5290002823 'International Tables Volume C Table 6.1.1.4 (pp. 500-502)' 'Henke, Gullikson and Davis, At. Data and Nucl. Data Tables, 1993, 54, 2'

loop_
_geom_angle_atom_site_label_1
_geom_angle_atom_site_label_2
_geom_angle_atom_site_label_3
_geom_angle
C8 S9 C1 91.48(7)
C18 O17 C4 114.86(13)
C20 O19 C5 117.00(14)
C1 N10 H10 115.90(8)
C11 N10 H10 115.90(8)
C11 N10 C1 128.20(13)
C3 C4 O17 119.64(13)
C5 C4 O17 120.81(14)
C5 C4 C3 119.46(14)
C2 C3 C4 129.49(13)
C8 C3 C4 119.30(13)
C8 C3 C2 111.20(14)
N10 C1 S9 122.35(12)
C2 C1 S9 111.99(11)
C2 C1 N10 125.59(13)
C4 C5 O19 115.32(14)
C6 C5 O19 124.65(14)
C6 C5 C4 120.02(15)
C12 C11 N10 122.88(15)
C16 C11 N10 118.35(15)
C16 C11 C12 118.66(16)
C1 C2 C3 113.35(13)
C21 C2 C3 125.04(14)
C21 C2 C1 121.61(14)
C3 C8 S9 111.95(11)
C7 C8 S9 126.50(12)
C7 C8 C3 121.54(15)
H6 C6 C5 119.46(10)
C7 C6 C5 121.07(14)
C7 C6 H6 119.46(9)
C6 C7 C8 118.58(15)
H7 C7 C8 120.71(10)
H7 C7 C6 120.71(9)
C2 C21 N22 176.80(18)
H12 C12 C11 119.90(10)
C13 C12 C11 120.19(17)
C13 C12 H12 119.90(11)
H16 C16 C11 119.88(10)
C15 C16 C11 120.25(17)
C15 C16 H16 119.88(11)
H13 C13 C12 119.51(11)
C14 C13 C12 120.98(19)
C14 C13 H13 119.51(12)
H20a C20 O19 109.5
H20b C20 O19 109.5
H20b C20 H20a 109.5
H20c C20 O19 109.5
H20c C20 H20a 109.5
H20c C20 H20b 109.5
H14 C14 C13 120.57(12)
C15 C14 C13 118.86(18)
C15 C14 H14 120.57(11)
C14 C15 C16 121.05(18)
H15 C15 C16 119.48(11)
H15 C15 C14 119.48(11)
H18a C18 O17 109.5
H18b C18 O17 109.5
H18b C18 H18a 109.5
H18c C18 O17 109.5
H18c C18 H18a 109.5
H18c C18 H18b 109.5

loop_
_geom_bond_atom_site_label_1
_geom_bond_atom_site_label_2
_geom_bond_distance
S9 C1 1.7427(15)
S9 C8 1.7493(16)
O17 C4 1.3797(18)
O17 C18 1.422(2)
O19 C5 1.365(2)
O19 C20 1.422(2)
N10 H10 0.8600
N10 C1 1.363(2)
N10 C11 1.404(2)
C4 C3 1.390(2)
C4 C5 1.397(2)
N22 C21 1.141(2)
C3 C2 1.446(2)
C3 C8 1.405(2)
C1 C2 1.379(2)
C5 C6 1.401(2)
C11 C12 1.388(2)
C11 C16 1.391(2)
C2 C21 1.421(2)
C8 C7 1.388(2)
C6 H6 0.9300
C6 C7 1.377(3)
C7 H7 0.9300
C12 H12 0.9300
C12 C13 1.380(3)
C16 H16 0.9300
C16 C15 1.380(3)
C13 H13 0.9300
C13 C14 1.379(3)
C20 H20a 0.9600
C20 H20b 0.9600
C20 H20c 0.9600
C14 H14 0.9300
C14 C15 1.372(3)
C15 H15 0.9300
C18 H18a 0.9600
C18 H18b 0.9600
C18 H18c 0.9600
